data_7228136
loop_
_publ_author_name
'Mapp, Lucy K.'
'Coles, Simon'
'Aitipamula, Srinivasulu'

_publ_section_title
;
 Novel solid forms of lonidamine: crystal structures and physicochemical
 properties
;
_journal_name_full CrystEngComm
_journal_paper_doi 10.1039/C7CE00651A
_journal_year 2017
_chemical_formula_moiety 'C15 H9 Cl2 N2 O2, C7 H11 N2, 2(H2 O)'
_chemical_formula_sum 'C22 H24 Cl2 N4 O4'
_chemical_formula_weight 479.35
_space_group_crystal_system monoclinic
_space_group_IT_number 14
_space_group_name_Hall '-P 2yn'
_space_group_name_H-M_alt 'P 1 21/n 1'
_symmetry_space_group_name_Hall '-P 2yn'
_symmetry_space_group_name_H-M 'P 1 21/n 1'
_atom_sites_solution_hydrogens mixed
_atom_sites_solution_primary dual
_audit_creation_date 2017-02-08
_audit_creation_method
;
Olex2 1.2-alpha
(compiled 2017.01.04 svn.r3372 for OlexSys, GUI svn.r5292)
;
_audit_update_record
;
2017-02-09 deposited with the CCDC.
2017-04-27 downloaded from the CCDC.
;
_cell_angle_alpha 90
_cell_angle_beta 99.214(2)
_cell_angle_gamma 90
_cell_formula_units_Z 4
_cell_length_a 13.0507(2)
_cell_length_b 9.0330(2)
_cell_length_c 19.0712(4)
_cell_measurement_reflns_used 11180
_cell_measurement_temperature 100(2)
_cell_measurement_theta_max 32.3920
_cell_measurement_theta_min 3.0370
_cell_volume 2219.24(8)
_computing_cell_refinement 'CrysAlisPro 1.171.38.43 (Rigaku OD, 2015)'
_computing_data_collection 'CrysAlisPro 1.171.38.43 (Rigaku OD, 2015)'
_computing_data_reduction 'CrysAlisPro 1.171.38.43 (Rigaku OD, 2015)'
_computing_molecular_graphics 'Olex2 (Dolomanov et al., 2009)'
_computing_publication_material 'Olex2 (Dolomanov et al., 2009)'
_computing_structure_refinement 'ShelXL (Sheldrick, 2015)'
_computing_structure_solution 'ShelXT (Sheldrick, 2015)'
_diffrn_ambient_environment N~2~
_diffrn_ambient_temperature 100(2)
_diffrn_detector 'CCD plate'
_diffrn_detector_area_resol_mean 5.2945
_diffrn_detector_type AtlasS2
_diffrn_measured_fraction_theta_full 0.999
_diffrn_measured_fraction_theta_max 0.999
_diffrn_measurement_details
;
List of Runs (angles in degrees, time in seconds):

  # Type    Start    End  Width  t~exp~   \w     \q     \k     \f   Frames
#--------------------------------------------------------------------------
  1  \w    -62.00   5.00   0.50   20.00    --   21.04 -20.00-113.00  134
  2  \w    -12.00  49.00   0.50   20.00    --  -21.98  20.00  53.00  122
  3  \w    -39.00 -13.00   0.50   20.00    --  -21.98 -20.00-113.00   52
  4  \w     -9.00  97.00   0.50   20.00    --   21.04  57.00-180.00  212
  5  \w    -10.00  34.00   0.50   20.00    --   21.04 -38.00-150.00   88
  6  \w    -48.00  54.00   0.50   20.00    --  -21.98  57.00 -90.00  204
;
_diffrn_measurement_device 'four-circle diffractometer'
_diffrn_measurement_device_type 'SuperNova, Dual, Cu at zero, AtlasS2'
_diffrn_measurement_method '\w scans'
_diffrn_measurement_specimen_support 'MiTeGen MicroMesh'
_diffrn_orient_matrix_type 'CrysAlisPro convention (1999,Acta A55,543-557)'
_diffrn_orient_matrix_UB_11 0.0167901000
_diffrn_orient_matrix_UB_12 -0.0183010000
_diffrn_orient_matrix_UB_13 0.0361572000
_diffrn_orient_matrix_UB_21 0.0523276000
_diffrn_orient_matrix_UB_22 0.0106491000
_diffrn_orient_matrix_UB_23 -0.0046969000
_diffrn_orient_matrix_UB_31 -0.0032866000
_diffrn_orient_matrix_UB_32 0.0756739000
_diffrn_orient_matrix_UB_33 0.0093914000
_diffrn_radiation_monochromator mirror
_diffrn_radiation_probe x-ray
_diffrn_radiation_type MoK\a
_diffrn_radiation_wavelength 0.71073
_diffrn_reflns_av_R_equivalents 0.0238
_diffrn_reflns_av_unetI/netI 0.0218
_diffrn_reflns_Laue_measured_fraction_full 0.999
_diffrn_reflns_Laue_measured_fraction_max 0.999
_diffrn_reflns_limit_h_max 14
_diffrn_reflns_limit_h_min -16
_diffrn_reflns_limit_k_max 11
_diffrn_reflns_limit_k_min -11
_diffrn_reflns_limit_l_max 24
_diffrn_reflns_limit_l_min -24
_diffrn_reflns_number 19704
_diffrn_reflns_point_group_measured_fraction_full 0.999
_diffrn_reflns_point_group_measured_fraction_max 0.999
_diffrn_reflns_theta_full 25.242
_diffrn_reflns_theta_max 27.484
_diffrn_reflns_theta_min 2.501
_diffrn_source 'micro-focus sealed X-ray tube'
_diffrn_source_current 0.8
_diffrn_source_type 'SuperNova (Mo) X-ray Source'
_diffrn_source_voltage 50.0
_exptl_absorpt_coefficient_mu 0.330
_exptl_absorpt_correction_T_max 0.980
_exptl_absorpt_correction_T_min 0.913
_exptl_absorpt_correction_type gaussian
_exptl_absorpt_process_details
;
CrysAlisPro 1.171.38.43 (Rigaku Oxford Diffraction, 2015)
Numerical absorption correction based on gaussian integration over
            a multifaceted crystal model
Empirical absorption correction using spherical harmonics,
 implemented in SCALE3 ABSPACK scaling algorithm.
;
_exptl_crystal_colour colourless
_exptl_crystal_colour_primary colourless
_exptl_crystal_density_diffrn 1.435
_exptl_crystal_description block
_exptl_crystal_F_000 1000
_exptl_crystal_size_max 0.898
_exptl_crystal_size_mid 0.122
_exptl_crystal_size_min 0.11
_refine_diff_density_max 0.426
_refine_diff_density_min -0.306
_refine_diff_density_rms 0.049
_refine_ls_extinction_method none
_refine_ls_goodness_of_fit_ref 1.058
_refine_ls_hydrogen_treatment mixed
_refine_ls_matrix_type full
_refine_ls_number_parameters 301
_refine_ls_number_reflns 5078
_refine_ls_number_restraints 0
_refine_ls_restrained_S_all 1.058
_refine_ls_R_factor_all 0.0357
_refine_ls_R_factor_gt 0.0322
_refine_ls_shift/su_max 0.001
_refine_ls_shift/su_mean 0.000
_refine_ls_structure_factor_coef Fsqd
_refine_ls_weighting_details 'w=1/[\s^2^(Fo^2^)+(0.0347P)^2^+1.4505P] where P=(Fo^2^+2Fc^2^)/3'
_refine_ls_weighting_scheme calc
_refine_ls_wR_factor_gt 0.0822
_refine_ls_wR_factor_ref 0.0846
_reflns_Friedel_coverage 0.000
_reflns_number_gt 4628
_reflns_number_total 5078
_reflns_threshold_expression 'I > 2\s(I)'
_cod_data_source_file c7ce00651a2.cif
_cod_data_source_block LON-4DMAP_1-1dihydrate
_cod_database_code 7228136
_shelx_shelxl_version_number 2014/7
_chemical_oxdiff_formula 'C22 H24 Cl2 N4 O4'
_chemical_oxdiff_usercomment L3-93-C
_shelx_space_group_comment
;
The symmetry employed for this shelxl refinement is uniquely defined
by the following loop, which should always be used as a source of
symmetry information in preference to the above space-group names.
They are only intended as comments.
;
_reflns_odcompleteness_completeness 99.87
_reflns_odcompleteness_iscentric 1
_reflns_odcompleteness_theta 27.42
_olex2_refinement_description
;
1. Fixed Uiso
 At 1.2 times of:
  All C(H) groups, All C(H,H) groups
 At 1.5 times of:
  All C(H,H,H) groups, All O(H,H) groups
2.a Free rotating group:
 O22(H22A,H22B), O21(H21B,H21C)
2.b Secondary CH2 refined with riding coordinates:
 C9(H9A,H9B)
2.c Aromatic/amide H refined with riding coordinates:
 C4(H4), C5(H5), C6(H6), C7(H7), C12(H12), C14(H14), C15(H15), C21(H21A),
 C22(H22), C24(H24), C25(H25)
2.d Idealised Me refined as rotating group:
 C26(H26A,H26B,H26C), C27(H27A,H27B,H27C)
;
_olex2_exptl_crystal_mounting_method 'The crystal was mounted on a MITIGEN holder with oil'
_olex2_submission_original_sample_id L3-93-C
_olex2_submission_special_instructions 'No special instructions were received'
_oxdiff_exptl_absorpt_empirical_details
;
Empirical correction (ABSPACK) includes:
- Absorption correction using spherical harmonics
- Frame scaling
;
_oxdiff_exptl_absorpt_empirical_full_max 1.677
_oxdiff_exptl_absorpt_empirical_full_min 0.556

loop_
_space_group_symop_operation_xyz
'x, y, z'
'-x+1/2, y+1/2, -z+1/2'
'-x, -y, -z'
'x-1/2, -y-1/2, z-1/2'

loop_
_atom_site_label
_atom_site_type_symbol
_atom_site_fract_x
_atom_site_fract_y
_atom_site_fract_z
_atom_site_U_iso_or_equiv
_atom_site_adp_type
_atom_site_occupancy
_atom_site_site_symmetry_order
_atom_site_calc_flag
_atom_site_refinement_flags_posn
Cl1 Cl 0.89170(3) 0.66725(4) 0.39789(2) 0.01965(9) Uani 1 1 d .
Cl2 Cl 0.87811(3) 1.11068(4) 0.58350(2) 0.02348(9) Uani 1 1 d .
O1 O 0.47424(7) 0.58069(12) 0.36947(5) 0.0207(2) Uani 1 1 d .
O2 O 0.49767(8) 0.44741(13) 0.27412(5) 0.0222(2) Uani 1 1 d .
N1 N 0.76597(8) 0.42264(12) 0.45192(6) 0.0128(2) Uani 1 1 d .
N2 N 0.67276(8) 0.49211(12) 0.43608(6) 0.0130(2) Uani 1 1 d .
C1 C 0.52589(10) 0.49439(15) 0.33568(7) 0.0157(3) Uani 1 1 d .
C2 C 0.62979(10) 0.44244(14) 0.37228(7) 0.0132(2) Uani 1 1 d .
C3 C 0.69623(10) 0.33759(14) 0.34559(7) 0.0127(2) Uani 1 1 d .
C4 C 0.69107(10) 0.25139(15) 0.28364(7) 0.0158(3) Uani 1 1 d .
H4 H 0.6321 0.2554 0.2473 0.019 Uiso 1 1 calc R
C5 C 0.77438(11) 0.16082(16) 0.27723(7) 0.0182(3) Uani 1 1 d .
H5 H 0.7720 0.1008 0.2361 0.022 Uiso 1 1 calc R
C6 C 0.86325(11) 0.15532(15) 0.33056(7) 0.0176(3) Uani 1 1 d .
H6 H 0.9196 0.0929 0.3241 0.021 Uiso 1 1 calc R
C7 C 0.86987(10) 0.23890(15) 0.39191(7) 0.0156(3) Uani 1 1 d .
H7 H 0.9295 0.2356 0.4277 0.019 Uiso 1 1 calc R
C8 C 0.78418(10) 0.32884(14) 0.39875(7) 0.0125(2) Uani 1 1 d .
C9 C 0.83673(10) 0.45825(15) 0.51689(7) 0.0144(3) Uani 1 1 d .
H9A H 0.9059 0.4165 0.5136 0.017 Uiso 1 1 calc R
H9B H 0.8114 0.4101 0.5575 0.017 Uiso 1 1 calc R
C10 C 0.84795(9) 0.62233(14) 0.53139(7) 0.0127(2) Uani 1 1 d .
C11 C 0.87083(10) 0.72541(15) 0.48157(7) 0.0140(3) Uani 1 1 d .
C12 C 0.87948(10) 0.87583(15) 0.49660(7) 0.0159(3) Uani 1 1 d .
H12 H 0.8934 0.9446 0.4616 0.019 Uiso 1 1 calc R
C13 C 0.86717(10) 0.92291(15) 0.56403(8) 0.0159(3) Uani 1 1 d .
C14 C 0.84757(10) 0.82444(15) 0.61609(7) 0.0169(3) Uani 1 1 d .
H14 H 0.8412 0.8581 0.6624 0.020 Uiso 1 1 calc R
C15 C 0.83743(10) 0.67512(15) 0.59865(7) 0.0154(3) Uani 1 1 d .
H15 H 0.8229 0.6068 0.6336 0.019 Uiso 1 1 calc R
N21 N 0.49506(9) 0.72377(14) 0.49090(7) 0.0185(2) Uani 1 1 d .
H21 H 0.5030(15) 0.663(2) 0.4551(10) 0.029(5) Uiso 1 1 d .
N22 N 0.45356(9) 1.02088(14) 0.64886(7) 0.0211(3) Uani 1 1 d .
C21 C 0.56667(11) 0.73349(16) 0.55012(8) 0.0200(3) Uani 1 1 d .
H21A H 0.6264 0.6720 0.5546 0.024 Uiso 1 1 calc R
C22 C 0.55573(11) 0.82899(16) 0.60369(8) 0.0191(3) Uani 1 1 d .
H22 H 0.6074 0.8331 0.6449 0.023 Uiso 1 1 calc R
C23 C 0.46685(10) 0.92288(15) 0.59812(7) 0.0164(3) Uani 1 1 d .
C24 C 0.39223(10) 0.90728(15) 0.53539(7) 0.0167(3) Uani 1 1 d .
H24 H 0.3308 0.9655 0.5292 0.020 Uiso 1 1 calc R
C25 C 0.40876(11) 0.80884(16) 0.48413(8) 0.0180(3) Uani 1 1 d .
H25 H 0.3583 0.7998 0.4425 0.022 Uiso 1 1 calc R
C26 C 0.52884(14) 1.0336(2) 0.71408(9) 0.0384(4) Uani 1 1 d .
H26A H 0.5411 0.9357 0.7359 0.058 Uiso 1 1 calc GR
H26B H 0.5016 1.1004 0.7472 0.058 Uiso 1 1 calc GR
H26C H 0.5942 1.0732 0.7029 0.058 Uiso 1 1 calc GR
C27 C 0.36219(12) 1.11666(17) 0.64084(8) 0.0237(3) Uani 1 1 d .
H27A H 0.3593 1.1762 0.5976 0.036 Uiso 1 1 calc GR
H27B H 0.3665 1.1823 0.6821 0.036 Uiso 1 1 calc GR
H27C H 0.2995 1.0557 0.6374 0.036 Uiso 1 1 calc GR
O22 O 0.29332(9) 0.37141(16) 0.24925(7) 0.0380(3) Uani 1 1 d .
H22A H 0.2668 0.4445 0.2679 0.057 Uiso 1 1 d G
H22B H 0.3578 0.3865 0.2503 0.057 Uiso 1 1 d G
O21 O 0.26524(8) 0.62382(12) 0.33020(6) 0.0240(2) Uani 1 1 d .
H21B H 0.3309 0.6151 0.3395 0.036 Uiso 1 1 d G
H21C H 0.2498 0.7005 0.3049 0.036 Uiso 1 1 d G

loop_
_atom_site_aniso_label
_atom_site_aniso_U_11
_atom_site_aniso_U_22
_atom_site_aniso_U_33
_atom_site_aniso_U_23
_atom_site_aniso_U_13
_atom_site_aniso_U_12
Cl1 0.02527(17) 0.02231(18) 0.01161(15) -0.00120(12) 0.00367(12) -0.00680(13)
Cl2 0.03034(19) 0.01121(16) 0.02883(19) -0.00277(13) 0.00455(14) -0.00104(13)
O1 0.0163(5) 0.0219(5) 0.0228(5) -0.0038(4) -0.0003(4) 0.0050(4)
O2 0.0159(5) 0.0353(6) 0.0145(5) -0.0021(4) -0.0003(4) 0.0011(4)
N1 0.0118(5) 0.0126(5) 0.0134(5) -0.0015(4) 0.0004(4) 0.0006(4)
N2 0.0112(5) 0.0124(5) 0.0154(5) 0.0007(4) 0.0018(4) -0.0001(4)
C1 0.0141(6) 0.0162(6) 0.0169(6) 0.0021(5) 0.0026(5) -0.0020(5)
C2 0.0139(6) 0.0123(6) 0.0141(6) 0.0009(5) 0.0037(5) -0.0022(5)
C3 0.0133(6) 0.0120(6) 0.0132(6) 0.0021(5) 0.0037(5) -0.0019(5)
C4 0.0180(6) 0.0167(7) 0.0126(6) -0.0011(5) 0.0022(5) -0.0030(5)
C5 0.0238(7) 0.0173(7) 0.0144(6) -0.0029(5) 0.0060(5) -0.0012(5)
C6 0.0191(6) 0.0156(6) 0.0197(7) 0.0002(5) 0.0081(5) 0.0023(5)
C7 0.0149(6) 0.0144(6) 0.0174(6) 0.0008(5) 0.0027(5) 0.0004(5)
C8 0.0152(6) 0.0101(6) 0.0127(6) -0.0001(5) 0.0038(5) -0.0027(5)
C9 0.0163(6) 0.0131(6) 0.0128(6) 0.0001(5) -0.0014(5) 0.0001(5)
C10 0.0102(5) 0.0135(6) 0.0137(6) 0.0000(5) -0.0008(4) -0.0001(4)
C11 0.0131(6) 0.0167(6) 0.0115(6) -0.0006(5) -0.0005(4) 0.0000(5)
C12 0.0150(6) 0.0151(6) 0.0167(6) 0.0037(5) -0.0006(5) -0.0010(5)
C13 0.0133(6) 0.0112(6) 0.0222(7) -0.0017(5) -0.0002(5) 0.0001(5)
C14 0.0166(6) 0.0178(7) 0.0168(6) -0.0033(5) 0.0038(5) -0.0006(5)
C15 0.0166(6) 0.0156(6) 0.0143(6) 0.0012(5) 0.0030(5) -0.0015(5)
N21 0.0191(6) 0.0168(6) 0.0212(6) -0.0017(5) 0.0076(5) -0.0010(5)
N22 0.0175(6) 0.0251(7) 0.0206(6) -0.0056(5) 0.0023(5) -0.0004(5)
C21 0.0153(6) 0.0191(7) 0.0264(7) 0.0035(6) 0.0058(5) 0.0015(5)
C22 0.0147(6) 0.0230(7) 0.0193(7) 0.0035(6) 0.0017(5) -0.0006(5)
C23 0.0151(6) 0.0170(7) 0.0182(6) 0.0015(5) 0.0055(5) -0.0032(5)
C24 0.0136(6) 0.0172(7) 0.0197(7) 0.0018(5) 0.0037(5) -0.0003(5)
C25 0.0175(6) 0.0187(7) 0.0179(7) 0.0013(5) 0.0032(5) -0.0024(5)
C26 0.0302(9) 0.0536(12) 0.0282(9) -0.0175(8) -0.0050(7) 0.0025(8)
C27 0.0238(7) 0.0217(8) 0.0273(8) -0.0043(6) 0.0093(6) 0.0018(6)
O22 0.0195(5) 0.0500(8) 0.0455(8) -0.0279(6) 0.0078(5) -0.0096(5)
O21 0.0174(5) 0.0217(6) 0.0327(6) 0.0044(5) 0.0034(4) 0.0022(4)

loop_
_atom_type_symbol
_atom_type_description
_atom_type_scat_dispersion_real
_atom_type_scat_dispersion_imag
_atom_type_scat_source
C C 0.0033 0.0016 'International Tables Vol C Tables 4.2.6.8 and 6.1.1.4'
H H 0.0000 0.0000 'International Tables Vol C Tables 4.2.6.8 and 6.1.1.4'
N N 0.0061 0.0033 'International Tables Vol C Tables 4.2.6.8 and 6.1.1.4'
O O 0.0106 0.0060 'International Tables Vol C Tables 4.2.6.8 and 6.1.1.4'
Cl Cl 0.1484 0.1585 'International Tables Vol C Tables 4.2.6.8 and 6.1.1.4'

loop_
_exptl_crystal_face_index_h
_exptl_crystal_face_index_k
_exptl_crystal_face_index_l
_exptl_crystal_face_perp_dist
-4 0 27 0.0355
2 10 -18 0.3115
13 8 5 0.2622
1 -12 -7 0.4563
-1 12 7 0.4013
18 0 1 0.0609
-18 0 -1 0.0609
4 0 -27 0.0747

loop_
_geom_angle_atom_site_label_1
_geom_angle_atom_site_label_2
_geom_angle_atom_site_label_3
_geom_angle
N2 N1 C8 112.08(10)
N2 N1 C9 120.64(10)
C8 N1 C9 127.14(11)
C2 N2 N1 106.15(10)
O1 C1 C2 118.03(12)
O2 C1 O1 125.81(13)
O2 C1 C2 116.16(12)
N2 C2 C1 122.47(12)
N2 C2 C3 110.91(11)
C3 C2 C1 126.62(12)
C4 C3 C2 135.57(12)
C8 C3 C2 104.58(11)
C8 C3 C4 119.85(12)
C3 C4 H4 121.0
C5 C4 C3 117.99(12)
C5 C4 H4 121.0
C4 C5 H5 119.2
C4 C5 C6 121.53(13)
C6 C5 H5 119.2
C5 C6 H6 119.3
C7 C6 C5 121.43(12)
C7 C6 H6 119.3
C6 C7 H7 121.6
C6 C7 C8 116.81(12)
C8 C7 H7 121.6
N1 C8 C3 106.28(11)
N1 C8 C7 131.35(12)
C7 C8 C3 122.36(12)
N1 C9 H9A 108.8
N1 C9 H9B 108.8
N1 C9 C10 113.69(11)
H9A C9 H9B 107.7
C10 C9 H9A 108.8
C10 C9 H9B 108.8
C11 C10 C9 123.69(12)
C15 C10 C9 118.86(12)
C15 C10 C11 117.44(12)
C10 C11 Cl1 120.27(10)
C12 C11 Cl1 117.66(10)
C12 C11 C10 122.06(12)
C11 C12 H12 120.9
C13 C12 C11 118.23(12)
C13 C12 H12 120.9
C12 C13 Cl2 118.64(11)
C14 C13 Cl2 119.44(11)
C14 C13 C12 121.92(13)
C13 C14 H14 120.9
C13 C14 C15 118.18(13)
C15 C14 H14 120.9
C10 C15 H15 118.9
C14 C15 C10 122.12(13)
C14 C15 H15 118.9
C21 N21 H21 122.0(12)
C21 N21 C25 119.86(12)
C25 N21 H21 118.2(12)
C23 N22 C26 121.22(13)
C23 N22 C27 120.81(12)
C26 N22 C27 117.96(13)
N21 C21 H21A 119.1
N21 C21 C22 121.84(13)
C22 C21 H21A 119.1
C21 C22 H22 119.9
C21 C22 C23 120.14(13)
C23 C22 H22 119.9
N22 C23 C22 122.36(13)
N22 C23 C24 121.39(13)
C24 C23 C22 116.25(13)
C23 C24 H24 120.0
C25 C24 C23 120.10(13)
C25 C24 H24 120.0
N21 C25 C24 121.79(13)
N21 C25 H25 119.1
C24 C25 H25 119.1
N22 C26 H26A 109.5
N22 C26 H26B 109.5
N22 C26 H26C 109.5
H26A C26 H26B 109.5
H26A C26 H26C 109.5
H26B C26 H26C 109.5
N22 C27 H27A 109.5
N22 C27 H27B 109.5
N22 C27 H27C 109.5
H27A C27 H27B 109.5
H27A C27 H27C 109.5
H27B C27 H27C 109.5
H22A O22 H22B 109.5
H21B O21 H21C 109.5

loop_
_geom_bond_atom_site_label_1
_geom_bond_atom_site_label_2
_geom_bond_distance
Cl1 C11 1.7424(13)
Cl2 C13 1.7373(14)
O1 C1 1.2714(17)
O2 C1 1.2473(17)
N1 N2 1.3591(15)
N1 C8 1.3711(17)
N1 C9 1.4578(16)
N2 C2 1.3334(17)
C1 C2 1.4975(18)
C2 C3 1.4316(18)
C3 C4 1.4074(18)
C3 C8 1.4067(18)
C4 H4 0.9500
C4 C5 1.3816(19)
C5 H5 0.9500
C5 C6 1.416(2)
C6 H6 0.9500
C6 C7 1.3836(19)
C7 H7 0.9500
C7 C8 1.4052(18)
C9 H9A 0.9900
C9 H9B 0.9900
C9 C10 1.5106(18)
C10 C11 1.3963(18)
C10 C15 1.3956(18)
C11 C12 1.3895(19)
C12 H12 0.9500
C12 C13 1.3881(19)
C13 C14 1.387(2)
C14 H14 0.9500
C14 C15 1.3905(19)
C15 H15 0.9500
N21 H21 0.90(2)
N21 C21 1.3486(19)
N21 C25 1.3524(18)
N22 C23 1.3431(19)
N22 C26 1.461(2)
N22 C27 1.4614(19)
C21 H21A 0.9500
C21 C22 1.362(2)
C22 H22 0.9500
C22 C23 1.4271(19)
C23 C24 1.4235(19)
C24 H24 0.9500
C24 C25 1.364(2)
C25 H25 0.9500
C26 H26A 0.9800
C26 H26B 0.9800
C26 H26C 0.9800
C27 H27A 0.9800
C27 H27B 0.9800
C27 H27C 0.9800
O22 H22A 0.8498
O22 H22B 0.8498
O21 H21B 0.8500
O21 H21C 0.8500

loop_
_geom_hbond_atom_site_label_D
_geom_hbond_atom_site_label_H
_geom_hbond_atom_site_label_A
_geom_hbond_distance_DH
_geom_hbond_distance_HA
_geom_hbond_distance_DA
_geom_hbond_angle_DHA
_geom_hbond_site_symmetry_A
N21 H21 O1 0.90(2) 1.78(2) 2.6279(16) 157.5(18) .
O22 H22A O21 0.85 2.01 2.8102(17) 156.5 .
O22 H22B O2 0.85 1.89 2.7209(15) 165.2 .
O21 H21B O1 0.85 1.89 2.7383(14) 173.0 .
O21 H21C O22 0.85 1.89 2.7407(16) 176.1 2

loop_
_exptl_oxdiff_crystal_face_indexfrac_h
_exptl_oxdiff_crystal_face_indexfrac_k
_exptl_oxdiff_crystal_face_indexfrac_l
_exptl_oxdiff_crystal_face_x
_exptl_oxdiff_crystal_face_y
_exptl_oxdiff_crystal_face_z
-4.0112 0.0001 27.0308 0.9100 -0.3369 0.2670
2.0269 9.9971 -18.0203 -0.8005 0.2972 0.5806
13.0161 7.9891 5.0199 0.2538 0.7426 0.6089
0.9794 -11.9961 -7.0091 -0.0174 -0.0436 -0.9768
-0.9794 11.9961 7.0091 0.0174 0.0436 0.9768
18.0028 -0.0110 1.0189 0.3393 0.9371 -0.0504
-18.0028 0.0110 -1.0189 -0.3393 -0.9371 0.0504
4.0112 -0.0001 -27.0308 -0.9100 0.3369 -0.2670
